data_2008820
loop_
_publ_author_name
'Govindasamy, L.'
'Velmurugan, D.'
'Rajendran, T.M.'

_publ_section_title
;
 An N&#x00B7;&#x00B7;&#x00B7;H---O intramolecular strong hydrogen bond
 in <i>N</i>-(2-aminophenyl)naphthaldimine
;
_journal_issue 8
_journal_name_full 'Acta Crystallographica Section C'
_journal_page_first 1368
_journal_page_last 1369
_journal_paper_doi 10.1107/S0108270199004527
_journal_volume 55
_journal_year 1999
_chemical_formula_sum 'C17 H14 N2 O'
_chemical_formula_weight 262.30
_chemical_name_systematic
;
 ?
;
_space_group_IT_number 4
_symmetry_cell_setting monoclinic
_symmetry_space_group_name_Hall 'P 2yb'
_symmetry_space_group_name_H-M 'P 1 21 1'
_audit_creation_method SHELXL-97
_cell_angle_alpha 90.00
_cell_angle_beta 99.10(3)
_cell_angle_gamma 90.00
_cell_formula_units_Z 2
_cell_length_a 7.2030(10)
_cell_length_b 7.670(2)
_cell_length_c 12.197(2)
_cell_measurement_reflns_used 25
_cell_measurement_temperature 293(2)
_cell_measurement_theta_max 15
_cell_measurement_theta_min 3.67
_cell_volume 665.4(2)
_computing_cell_refinement SDP
_computing_data_collection 'SDP (Frenz, 1985)'
_computing_data_reduction SDP
_computing_molecular_graphics 'ZORTEP (Zsolnai, 1997)'
_computing_publication_material 'SHELXL97 and PARST (Nardelli, 1995)'
_computing_structure_refinement 'SHELXL97 (Sheldrick, 1997)'
_computing_structure_solution 'SHELXS97 (Sheldrick, 1990)'
_diffrn_ambient_temperature 293(2)
_diffrn_measured_fraction_theta_full 0.998
_diffrn_measured_fraction_theta_max 0.998
_diffrn_measurement_device_type 'Nonius CAD4 diffractometer'
_diffrn_measurement_method \w/2\q
_diffrn_radiation_monochromator graphite
_diffrn_radiation_source 'fine-focus sealed tube'
_diffrn_radiation_type CuK\a
_diffrn_radiation_wavelength 1.54178
_diffrn_reflns_av_R_equivalents 0.0519
_diffrn_reflns_av_sigmaI/netI 0.0172
_diffrn_reflns_limit_h_max 8
_diffrn_reflns_limit_h_min 0
_diffrn_reflns_limit_k_max 9
_diffrn_reflns_limit_k_min 0
_diffrn_reflns_limit_l_max 14
_diffrn_reflns_limit_l_min -14
_diffrn_reflns_number 1465
_diffrn_reflns_theta_full 69.89
_diffrn_reflns_theta_max 69.89
_diffrn_reflns_theta_min 3.67
_diffrn_standards_decay_% <1.5
_diffrn_standards_interval_count 100
_diffrn_standards_interval_time 60
_diffrn_standards_number 3
_exptl_absorpt_coefficient_mu 0.658
_exptl_absorpt_correction_type none
_exptl_crystal_colour yellow
_exptl_crystal_density_diffrn 1.309
_exptl_crystal_density_method 'not measured'
_exptl_crystal_description prism
_exptl_crystal_F_000 276
_exptl_crystal_size_max 0.30
_exptl_crystal_size_mid 0.20
_exptl_crystal_size_min 0.14
_refine_diff_density_max 0.161
_refine_diff_density_min -0.094
_refine_ls_abs_structure_details 'Flack (1983)'
_refine_ls_abs_structure_Flack 0.1(4)
_refine_ls_extinction_coef 0.024(4)
_refine_ls_extinction_method 'SHELXL97 (Sheldrick, 1997)'
_refine_ls_goodness_of_fit_ref 1.039
_refine_ls_hydrogen_treatment mixed
_refine_ls_matrix_type full
_refine_ls_number_parameters 184
_refine_ls_number_reflns 1355
_refine_ls_number_restraints 1
_refine_ls_restrained_S_all 1.039
_refine_ls_R_factor_all 0.0344
_refine_ls_R_factor_gt 0.0318
_refine_ls_shift/su_max 0.000
_refine_ls_shift/su_mean 0.000
_refine_ls_structure_factor_coef Fsqd
_refine_ls_weighting_details 'w = 1/[\s^2^(Fo^2^)+(0.0950P)^2^] where P=(Fo^2^+2Fc^2^)/3'
_refine_ls_weighting_scheme calc
_refine_ls_wR_factor_ref 0.1067
_reflns_number_gt 1273
_reflns_number_total 1355
_reflns_threshold_expression I>2\s(I)
_cod_data_source_file os1054.cif
_cod_data_source_block final1
_cod_depositor_comments
;
The following automatic conversions were performed:
'_symmetry_cell_setting' value 'Monoclinic' changed to 'monoclinic'
according to '/home/saulius/struct/CIF-dictionaries/cif_core.dic'
dictionary named 'cif_core.dic' version 2.4.1 from 2010-06-29.

Automatic conversion script
Id: cif_fix_enum 1527 2010-12-29 10:47:43Z saulius 

The following automatic conversions were performed:

'_symmetry_cell_setting' value 'Monoclinic' changed to 'monoclinic'
according to /home/saulius/struct/CIF-dictionaries/cif_core.dic
dictionary named 'cif_core.dic' version 2.4.1 from 2010-06-29.

Automatic conversion script
Id: cif_fix_values 1715 2011-07-08 13:25:40Z adriana 

The following automatic conversions were performed:

'_refine_ls_weighting_scheme' value 'calc w =
1/[\s^2^(Fo^2^)+(0.0950P)^2^] where P=(Fo^2^+2Fc^2^)/3' was changed
to 'calc'. New tag '_refine_ls_weighting_details' was created. The
value of the new tag was set to 'w = 1/[\s^2^(Fo^2^)+(0.0950P)^2^]
where P=(Fo^2^+2Fc^2^)/3'.

Automatic conversion script
Id: cif_fix_values 3143 2015-03-26 13:38:13Z robertas 
;
_cod_original_sg_symbol_H-M 'P 21'
_cod_database_code 2008820
_cod_database_fobs_code 2008820

loop_
_symmetry_equiv_pos_as_xyz
'x, y, z'
'-x, y+1/2, -z'

loop_
_atom_site_label
_atom_site_fract_x
_atom_site_fract_y
_atom_site_fract_z
_atom_site_U_iso_or_equiv
_atom_site_adp_type
_atom_site_calc_flag
_atom_site_refinement_flags
_atom_site_occupancy
_atom_site_disorder_assembly
_atom_site_disorder_group
_atom_site_type_symbol
N1 0.3483(2) 0.4789(3) 0.43901(15) 0.0638(6) Uani d . 1 . . N
H1A 0.3198 0.4216 0.4946 0.077 Uiso calc R 1 . . H
H1B 0.2630 0.5024 0.3833 0.077 Uiso calc R 1 . . H
N2 0.4290(2) 0.6669(2) 0.26160(12) 0.0461(4) Uani d . 1 . . N
O1 0.1029(2) 0.7914(3) 0.19846(12) 0.0652(5) Uani d . 1 . . O
H1 0.207(4) 0.748(6) 0.2480(18) 0.098 Uiso calc R 1 . . H
C1 0.5767(2) 0.6291(3) 0.34908(13) 0.0426(4) Uani d . 1 . . C
C2 0.7600(3) 0.6880(3) 0.35026(16) 0.0520(5) Uani d . 1 . . C
H2 0.7896 0.7532 0.2911 0.062 Uiso calc R 1 . . H
C3 0.8981(3) 0.6497(4) 0.43941(19) 0.0627(6) Uani d . 1 . . C
H3 1.0209 0.6876 0.4398 0.075 Uiso calc R 1 . . H
C4 0.8525(3) 0.5549(3) 0.52785(18) 0.0631(6) Uani d . 1 . . C
H4 0.9451 0.5298 0.5880 0.076 Uiso calc R 1 . . H
C5 0.6720(3) 0.4974(3) 0.52768(16) 0.0558(5) Uani d . 1 . . C
H5 0.6438 0.4336 0.5878 0.067 Uiso calc R 1 . . H
C6 0.5309(2) 0.5331(3) 0.43917(14) 0.0454(4) Uani d . 1 . . C
C7 0.4551(3) 0.6661(3) 0.15934(15) 0.0441(4) Uani d . 1 . . C
H7 0.5712 0.6309 0.1429 0.053 Uiso calc R 1 . . H
C8 0.3100(2) 0.7181(3) 0.06964(14) 0.0440(4) Uani d . 1 . . C
C9 0.1387(3) 0.7826(3) 0.09458(16) 0.0519(5) Uani d . 1 . . C
C10 -0.0029(4) 0.8412(4) 0.0087(2) 0.0665(6) Uani d . 1 . . C
H10 -0.1152 0.8852 0.0260 0.080 Uiso calc R 1 . . H
C11 0.0246(3) 0.8334(4) -0.09881(19) 0.0698(7) Uani d . 1 . . C
H11 -0.0698 0.8730 -0.1541 0.084 Uiso calc R 1 . . H
C12 0.1926(3) 0.7670(3) -0.12925(17) 0.0555(5) Uani d . 1 . . C
C13 0.2193(4) 0.7561(3) -0.24198(17) 0.0693(7) Uani d . 1 . . C
H13 0.1241 0.7945 -0.2972 0.083 Uiso calc R 1 . . H
C14 0.3784(4) 0.6919(4) -0.27126(17) 0.0725(7) Uani d . 1 . . C
H14 0.3915 0.6841 -0.3457 0.087 Uiso calc R 1 . . H
C15 0.5230(4) 0.6373(4) -0.18908(19) 0.0694(7) Uani d . 1 . . C
H15 0.6337 0.5943 -0.2090 0.083 Uiso calc R 1 . . H
C16 0.5044(3) 0.6461(3) -0.07868(16) 0.0570(5) Uani d . 1 . . C
H16 0.6033 0.6095 -0.0252 0.068 Uiso calc R 1 . . H
C17 0.3379(3) 0.7096(3) -0.04473(14) 0.0471(4) Uani d . 1 . . C

loop_
_atom_site_aniso_label
_atom_site_aniso_U_11
_atom_site_aniso_U_22
_atom_site_aniso_U_33
_atom_site_aniso_U_12
_atom_site_aniso_U_13
_atom_site_aniso_U_23
N1 0.0526(8) 0.0774(14) 0.0626(10) -0.0073(10) 0.0132(7) 0.0211(10)
N2 0.0479(7) 0.0518(10) 0.0388(7) -0.0003(7) 0.0076(5) 0.0011(7)
O1 0.0565(8) 0.0857(13) 0.0564(8) 0.0090(8) 0.0185(6) 0.0012(8)
C1 0.0449(8) 0.0455(10) 0.0379(8) 0.0019(8) 0.0083(6) -0.0019(7)
C2 0.0504(9) 0.0537(12) 0.0542(9) -0.0031(8) 0.0149(7) -0.0041(9)
C3 0.0450(9) 0.0612(15) 0.0805(15) -0.0010(10) 0.0058(8) -0.0128(12)
C4 0.0597(11) 0.0554(14) 0.0669(13) 0.0101(11) -0.0124(9) -0.0041(11)
C5 0.0669(11) 0.0535(13) 0.0454(9) 0.0073(10) 0.0037(8) 0.0052(9)
C6 0.0490(9) 0.0462(11) 0.0420(8) 0.0005(8) 0.0101(6) -0.0001(8)
C7 0.0477(8) 0.0456(10) 0.0399(8) -0.0007(8) 0.0094(6) -0.0011(7)
C8 0.0498(8) 0.0406(10) 0.0417(9) -0.0016(8) 0.0075(6) 0.0010(8)
C9 0.0502(9) 0.0518(12) 0.0539(10) 0.0012(9) 0.0084(7) 0.0013(9)
C10 0.0539(9) 0.0709(16) 0.0730(13) 0.0127(12) 0.0052(8) 0.0070(13)
C11 0.0693(13) 0.0690(17) 0.0641(12) 0.0098(13) -0.0108(9) 0.0121(12)
C12 0.0716(12) 0.0455(12) 0.0457(10) -0.0021(10) -0.0021(8) 0.0049(8)
C13 0.1036(17) 0.0556(14) 0.0426(10) -0.0016(14) -0.0071(10) 0.0078(10)
C14 0.1189(19) 0.0606(14) 0.0389(10) -0.0008(14) 0.0152(11) 0.0032(10)
C15 0.0972(17) 0.0644(15) 0.0509(12) 0.0035(14) 0.0247(11) -0.0028(11)
C16 0.0715(11) 0.0573(13) 0.0436(9) 0.0069(11) 0.0135(8) 0.0017(9)
C17 0.0608(10) 0.0393(10) 0.0405(9) -0.0034(8) 0.0056(7) 0.0030(7)

loop_
_atom_type_symbol
_atom_type_description
_atom_type_scat_dispersion_real
_atom_type_scat_dispersion_imag
_atom_type_scat_source
C C 0.0181 0.0091 'International Tables Vol C Tables 4.2.6.8 and 6.1.1.4'
H H 0.0000 0.0000 'International Tables Vol C Tables 4.2.6.8 and 6.1.1.4'
N N 0.0311 0.0180 'International Tables Vol C Tables 4.2.6.8 and 6.1.1.4'
O O 0.0492 0.0322 'International Tables Vol C Tables 4.2.6.8 and 6.1.1.4'

loop_
_geom_angle_atom_site_label_1
_geom_angle_atom_site_label_2
_geom_angle_atom_site_label_3
_geom_angle
_geom_angle_publ_flag
C6 N1 H1A 120.0 ?
C6 N1 H1B 120.0 ?
H1A N1 H1B 120.0 ?
C7 N2 C1 121.42(14) ?
C9 O1 H1 109.5 ?
C2 C1 C6 120.11(16) ?
C2 C1 N2 122.73(16) ?
C6 C1 N2 117.12(15) yes
C1 C2 C3 120.09(19) ?
C1 C2 H2 120.0 ?
C3 C2 H2 120.0 ?
C2 C3 C4 119.64(18) ?
C2 C3 H3 120.2 ?
C4 C3 H3 120.2 ?
C5 C4 C3 120.62(18) ?
C5 C4 H4 119.7 ?
C3 C4 H4 119.7 ?
C4 C5 C6 120.99(19) ?
C4 C5 H5 119.5 ?
C6 C5 H5 119.5 ?
C5 C6 N1 121.50(17) ?
C5 C6 C1 118.55(16) ?
N1 C6 C1 119.95(16) ?
N2 C7 C8 122.15(16) ?
N2 C7 H7 118.9 ?
C8 C7 H7 118.9 ?
C9 C8 C17 119.09(16) ?
C9 C8 C7 119.18(15) ?
C17 C8 C7 121.72(15) ?
O1 C9 C10 117.47(18) yes
O1 C9 C8 122.11(16) yes
C10 C9 C8 120.43(18) ?
C11 C10 C9 120.1(2) ?
C11 C10 H10 119.9 ?
C9 C10 H10 119.9 ?
C10 C11 C12 122.05(19) ?
C10 C11 H11 119.0 ?
C12 C11 H11 119.0 ?
C13 C12 C11 121.83(19) ?
C13 C12 C17 119.2(2) ?
C11 C12 C17 118.96(19) ?
C14 C13 C12 122.0(2) ?
C14 C13 H13 119.0 ?
C12 C13 H13 119.0 ?
C13 C14 C15 119.39(19) ?
C13 C14 H14 120.3 ?
C15 C14 H14 120.3 ?
C16 C15 C14 120.9(2) ?
C16 C15 H15 119.6 ?
C14 C15 H15 119.6 ?
C15 C16 C17 121.4(2) ?
C15 C16 H16 119.3 ?
C17 C16 H16 119.3 ?
C16 C17 C12 117.14(17) ?
C16 C17 C8 123.53(17) ?
C12 C17 C8 119.33(16) ?

loop_
_geom_bond_atom_site_label_1
_geom_bond_atom_site_label_2
_geom_bond_site_symmetry_2
_geom_bond_distance
_geom_bond_publ_flag
N1 C6 . 1.379(2) yes
N1 H1A . 0.8600 ?
N1 H1B . 0.8600 ?
N2 C7 . 1.290(2) yes
N2 C1 . 1.413(2) yes
O1 C9 . 1.334(2) yes
O1 H1 . 0.9478 ?
C1 C2 . 1.393(3) ?
C1 C6 . 1.405(2) ?
C2 C3 . 1.384(3) ?
C2 H2 . 0.9300 ?
C3 C4 . 1.383(3) ?
C3 H3 . 0.9300 ?
C4 C5 . 1.373(3) ?
C4 H4 . 0.9300 ?
C5 C6 . 1.388(3) ?
C5 H5 . 0.9300 ?
C7 C8 . 1.444(3) yes
C7 H7 . 0.9300 ?
C8 C9 . 1.406(3) ?
C8 C17 . 1.442(2) yes
C9 C10 . 1.415(3) ?
C10 C11 . 1.359(4) yes
C10 H10 . 0.9300 ?
C11 C12 . 1.415(4) ?
C11 H11 . 0.9300 ?
C12 C13 . 1.421(3) yes
C12 C17 . 1.418(3) yes
C13 C14 . 1.346(4) yes
C13 H13 . 0.9300 ?
C14 C15 . 1.391(4) yes
C14 H14 . 0.9300 ?
C15 C16 . 1.376(3) ?
C15 H15 . 0.9300 ?
C16 C17 . 1.416(3) ?
C16 H16 . 0.9300 ?

loop_
_geom_torsion_atom_site_label_1
_geom_torsion_atom_site_label_2
_geom_torsion_atom_site_label_3
_geom_torsion_atom_site_label_4
_geom_torsion
_geom_torsion_publ_flag
C7 N2 C1 C2 39.6(3) yes
C7 N2 C1 C6 -142.72(19) yes
C6 C1 C2 C3 1.1(3) ?
N2 C1 C2 C3 178.70(19) ?
C1 C2 C3 C4 -0.9(3) ?
C2 C3 C4 C5 0.5(4) ?
C3 C4 C5 C6 -0.1(4) ?
C4 C5 C6 N1 -178.7(2) ?
C4 C5 C6 C1 0.3(3) ?
C2 C1 C6 C5 -0.7(3) ?
N2 C1 C6 C5 -178.49(19) ?
C2 C1 C6 N1 178.3(2) ?
N2 C1 C6 N1 0.5(3) ?
C1 N2 C7 C8 -174.87(19) yes
N2 C7 C8 C9 4.3(3) yes
N2 C7 C8 C17 -177.27(19) yes
C17 C8 C9 O1 179.0(2) ?
C7 C8 C9 O1 -2.5(3) ?
C17 C8 C9 C10 -1.1(3) ?
C7 C8 C9 C10 177.4(2) ?
O1 C9 C10 C11 -179.2(2) ?
C8 C9 C10 C11 0.9(4) ?
C9 C10 C11 C12 0.3(4) ?
C10 C11 C12 C13 178.8(3) ?
C10 C11 C12 C17 -1.1(4) ?
C11 C12 C13 C14 -179.5(3) ?
C17 C12 C13 C14 0.4(4) ?
C12 C13 C14 C15 -1.2(4) ?
C13 C14 C15 C16 0.9(4) ?
C14 C15 C16 C17 0.4(4) ?
C15 C16 C17 C12 -1.2(3) ?
C15 C16 C17 C8 178.7(2) ?
C13 C12 C17 C16 0.8(3) ?
C11 C12 C17 C16 -179.2(2) ?
C13 C12 C17 C8 -179.1(2) ?
C11 C12 C17 C8 0.8(3) ?
C9 C8 C17 C16 -179.7(2) ?
C7 C8 C17 C16 1.9(3) ?
C9 C8 C17 C12 0.3(3) ?
C7 C8 C17 C12 -178.19(19) ?

loop_
_cod_related_entry_id
_cod_related_entry_database
_cod_related_entry_code
1 ChemSpider 30652241
